data_1513509
loop_
_publ_author_name
'Hao, Xiaoyu'
'Liu, Xiaohua'
'Li, Wei'
'Tan, Fei'
'Chu, Yangyang'
'Zhao, Xiaohu'
'Lin, Lili'
'Feng, Xiaoming'

_publ_section_title
;
 Chiral Lewis acid catalyzed asymmetric cycloadditions of disubstituted
 ketenes for the synthesis of \b-lactones and \d-lactones.
;
_journal_issue 1
_journal_name_full 'Organic letters'
_journal_page_first 134
_journal_page_last 137
_journal_paper_doi 10.1021/ol4031217
_journal_volume 16
_journal_year 2014
_chemical_absolute_configuration ad
_chemical_formula_sum 'C21 H19 Br O4'
_chemical_formula_weight 415.27
_chemical_name_systematic
; 
 ? 
;
_space_group_IT_number 4
_symmetry_cell_setting monoclinic
_symmetry_space_group_name_Hall 'P 2yb'
_symmetry_space_group_name_H-M 'P 1 21 1'
_atom_sites_solution_hydrogens geom
_atom_sites_solution_primary direct
_atom_sites_solution_secondary difmap
_audit_creation_method SHELXL-97
_cell_angle_alpha 90.00
_cell_angle_beta 96.817(3)
_cell_angle_gamma 90.00
_cell_formula_units_Z 2
_cell_length_a 11.5559(16)
_cell_length_b 6.3280(9)
_cell_length_c 13.4204(18)
_cell_measurement_reflns_used 2121
_cell_measurement_temperature 293(2)
_cell_measurement_theta_max 44.704
_cell_measurement_theta_min 6.115
_cell_volume 974.4(2)
_computing_cell_refinement 'Bruker SMART'
_computing_data_collection 'Bruker SMART'
_computing_data_reduction 'Bruker SHELXTL'
_computing_molecular_graphics 'Bruker SHELXTL'
_computing_publication_material 'Bruker SHELXTL'
_computing_structure_refinement 'SHELXL-97 (Sheldrick, 1997)'
_computing_structure_solution 'SHELXS-97 (Sheldrick, 1990)'
_diffrn_ambient_temperature 293(2)
_diffrn_measured_fraction_theta_full 0.999
_diffrn_measured_fraction_theta_max 0.999
_diffrn_measurement_device_type 'CCD area detector'
_diffrn_measurement_method 'phi and omega scans'
_diffrn_radiation_monochromator graphite
_diffrn_radiation_source 'fine-focus sealed tube'
_diffrn_radiation_type MoK\a
_diffrn_radiation_wavelength 0.71073
_diffrn_reflns_av_R_equivalents 0.0374
_diffrn_reflns_av_sigmaI/netI 0.0703
_diffrn_reflns_limit_h_max 13
_diffrn_reflns_limit_h_min -14
_diffrn_reflns_limit_k_max 7
_diffrn_reflns_limit_k_min -7
_diffrn_reflns_limit_l_max 15
_diffrn_reflns_limit_l_min -16
_diffrn_reflns_number 5842
_diffrn_reflns_theta_full 26.00
_diffrn_reflns_theta_max 26.00
_diffrn_reflns_theta_min 1.77
_exptl_absorpt_coefficient_mu 2.131
_exptl_absorpt_correction_T_max 1.0000
_exptl_absorpt_correction_T_min 0.0893
_exptl_absorpt_correction_type empirical
_exptl_absorpt_process_details sadabs
_exptl_crystal_colour green
_exptl_crystal_density_diffrn 1.415
_exptl_crystal_density_method 'not measured'
_exptl_crystal_description prismatic
_exptl_crystal_F_000 424
_exptl_crystal_size_max 0.211
_exptl_crystal_size_mid 0.154
_exptl_crystal_size_min 0.113
_refine_diff_density_max 0.518
_refine_diff_density_min -0.494
_refine_diff_density_rms 0.054
_refine_ls_abs_structure_details 'Flack H D (1983), Acta Cryst. A39, 876-881'
_refine_ls_abs_structure_Flack 0.005(13)
_refine_ls_extinction_coef 0.012(3)
_refine_ls_extinction_expression Fc^*^=kFc[1+0.001xFc^2^\l^3^/sin(2\q)]^-1/4^
_refine_ls_extinction_method SHELXL
_refine_ls_goodness_of_fit_ref 1.059
_refine_ls_hydrogen_treatment constr
_refine_ls_matrix_type full
_refine_ls_number_parameters 238
_refine_ls_number_reflns 3448
_refine_ls_number_restraints 1
_refine_ls_restrained_S_all 1.058
_refine_ls_R_factor_all 0.0596
_refine_ls_R_factor_gt 0.0473
_refine_ls_shift/su_max 0.000
_refine_ls_shift/su_mean 0.000
_refine_ls_structure_factor_coef Fsqd
_refine_ls_weighting_details 'calc w=1/[\s^2^(Fo^2^)+(0.0646P)^2^+0.0569P] where P=(Fo^2^+2Fc^2^)/3'
_refine_ls_weighting_scheme calc
_refine_ls_wR_factor_gt 0.1255
_refine_ls_wR_factor_ref 0.1317
_reflns_number_gt 2733
_reflns_number_total 3448
_reflns_threshold_expression >2sigma(I)
_cod_data_source_file ol4031217_si_003.cif
_cod_data_source_block cd213302
_cod_depositor_comments
;
The following automatic conversions were performed:

'_symmetry_cell_setting' value 'Monoclinic' changed to 'monoclinic'
according to
/usr/data/users/saulius/automatic-downloads/current/ACS/lib/dictionaries/cif_core.dic
dictionary named 'cif_core.dic' version 2.4.2 from 2011-04-26.

Automatic conversion script
Id: cif_fix_values 2281 2013-09-26 08:29:07Z andrius 
;
_cod_original_sg_symbol_H-M P2(1)
_cod_database_code 1513509

loop_
_symmetry_equiv_pos_as_xyz
'x, y, z'
'-x, y+1/2, -z'

loop_
_atom_site_label
_atom_site_type_symbol
_atom_site_fract_x
_atom_site_fract_y
_atom_site_fract_z
_atom_site_U_iso_or_equiv
_atom_site_adp_type
_atom_site_occupancy
_atom_site_symmetry_multiplicity
_atom_site_calc_flag
_atom_site_refinement_flags
Br1 Br 0.63470(4) 0.78282(13) -0.20117(3) 0.0835(3) Uani 1 1 d .
O1 O 0.8139(3) 1.1724(5) 0.3296(3) 0.0732(10) Uani 1 1 d .
O2 O 0.6445(3) 1.0459(5) 0.3506(2) 0.0566(8) Uani 1 1 d .
O3 O 0.4469(3) 1.0920(7) 0.4380(3) 0.0773(11) Uani 1 1 d .
O4 O 0.3785(3) 0.7883(9) 0.3682(2) 0.0761(9) Uani 1 1 d .
C1 C 0.7549(4) 1.0193(7) 0.3275(3) 0.0517(11) Uani 1 1 d .
C2 C 0.7954(3) 0.7939(8) 0.3126(3) 0.0437(8) Uani 1 1 d .
C3 C 0.6955(3) 0.6586(6) 0.2576(3) 0.0442(9) Uani 1 1 d .
H3 H 0.7159 0.5098 0.2698 0.053 Uiso 1 1 calc R
C4 C 0.5846(4) 0.7002(8) 0.3027(3) 0.0505(11) Uani 1 1 d .
H4 H 0.5283 0.5948 0.3007 0.061 Uiso 1 1 calc R
C5 C 0.5657(4) 0.8797(7) 0.3444(3) 0.0484(10) Uani 1 1 d .
C6 C 0.4594(4) 0.9393(9) 0.3902(3) 0.0596(12) Uani 1 1 d .
C7 C 0.2709(5) 0.8191(16) 0.4102(5) 0.103(2) Uani 1 1 d .
H7A H 0.2832 0.7939 0.4812 0.155 Uiso 1 1 calc R
H7B H 0.2133 0.7224 0.3795 0.155 Uiso 1 1 calc R
H7C H 0.2444 0.9615 0.3979 0.155 Uiso 1 1 calc R
C8 C 0.9001(3) 0.7779(9) 0.2536(3) 0.0515(9) Uani 1 1 d .
C9 C 0.9628(4) 0.5895(8) 0.2583(4) 0.0594(12) Uani 1 1 d .
H9 H 0.9443 0.4852 0.3027 0.071 Uiso 1 1 calc R
C10 C 1.0505(5) 0.5514(10) 0.2005(5) 0.0775(16) Uani 1 1 d .
H10 H 1.0919 0.4252 0.2065 0.093 Uiso 1 1 calc R
C11 C 1.0761(6) 0.7043(12) 0.1333(7) 0.099(2) Uani 1 1 d .
H11 H 1.1324 0.6784 0.0907 0.119 Uiso 1 1 calc R
C12 C 1.0190(6) 0.8934(13) 0.1290(6) 0.100(2) Uani 1 1 d .
H12 H 1.0406 0.9995 0.0869 0.120 Uiso 1 1 calc R
C13 C 0.9295(5) 0.9287(9) 0.1864(5) 0.0763(16) Uani 1 1 d .
H13 H 0.8885 1.0554 0.1798 0.092 Uiso 1 1 calc R
C14 C 0.6758(3) 0.6907(7) 0.1452(3) 0.0443(9) Uani 1 1 d .
C15 C 0.7121(4) 0.5368(8) 0.0821(4) 0.0584(11) Uani 1 1 d .
H15 H 0.7456 0.4129 0.1094 0.070 Uiso 1 1 calc R
C16 C 0.6994(4) 0.5651(9) -0.0199(4) 0.0621(12) Uani 1 1 d .
H16 H 0.7238 0.4607 -0.0615 0.074 Uiso 1 1 calc R
C17 C 0.6507(3) 0.7468(8) -0.0600(3) 0.0564(12) Uani 1 1 d .
C18 C 0.6129(4) 0.9004(8) -0.0001(4) 0.0601(11) Uani 1 1 d .
H18 H 0.5802 1.0245 -0.0279 0.072 Uiso 1 1 calc R
C19 C 0.6240(4) 0.8680(7) 0.1020(4) 0.0566(11) Uani 1 1 d .
H19 H 0.5954 0.9697 0.1428 0.068 Uiso 1 1 calc R
C20 C 0.8221(4) 0.7078(7) 0.4215(3) 0.0517(10) Uani 1 1 d .
H20A H 0.7517 0.7174 0.4541 0.062 Uiso 1 1 calc R
H20B H 0.8424 0.5594 0.4181 0.062 Uiso 1 1 calc R
C21 C 0.9192(4) 0.8210(9) 0.4857(4) 0.0723(14) Uani 1 1 d .
H21A H 0.9893 0.8144 0.4538 0.108 Uiso 1 1 calc R
H21B H 0.9323 0.7544 0.5503 0.108 Uiso 1 1 calc R
H21C H 0.8978 0.9661 0.4937 0.108 Uiso 1 1 calc R

loop_
_atom_site_aniso_label
_atom_site_aniso_U_11
_atom_site_aniso_U_22
_atom_site_aniso_U_33
_atom_site_aniso_U_23
_atom_site_aniso_U_13
_atom_site_aniso_U_12
Br1 0.0833(4) 0.1104(5) 0.0552(3) 0.0052(3) 0.0019(2) 0.0139(4)
O1 0.065(2) 0.0306(15) 0.123(3) 0.0022(18) 0.0092(19) -0.0084(15)
O2 0.0477(17) 0.0442(17) 0.077(2) -0.0063(15) 0.0050(14) 0.0052(13)
O3 0.075(2) 0.087(3) 0.070(2) -0.030(2) 0.0122(18) 0.005(2)
O4 0.0549(17) 0.099(3) 0.0777(19) -0.028(3) 0.0210(14) -0.013(2)
C1 0.046(2) 0.036(2) 0.070(3) 0.008(2) -0.0030(19) 0.000(2)
C2 0.0391(17) 0.0303(18) 0.0593(19) 0.000(2) -0.0041(14) -0.0050(19)
C3 0.043(2) 0.033(2) 0.055(2) -0.0003(18) 0.0017(17) -0.0008(17)
C4 0.043(2) 0.052(3) 0.055(3) -0.005(2) 0.0001(17) -0.0102(19)
C5 0.043(2) 0.048(2) 0.053(2) -0.005(2) -0.0007(17) -0.0048(19)
C6 0.054(3) 0.077(4) 0.046(2) -0.005(2) -0.0005(19) 0.006(2)
C7 0.064(3) 0.141(7) 0.112(4) -0.042(5) 0.043(3) -0.025(4)
C8 0.0406(19) 0.044(2) 0.068(2) 0.004(3) -0.0002(16) -0.009(2)
C9 0.045(2) 0.049(3) 0.085(3) 0.014(2) 0.009(2) -0.002(2)
C10 0.055(3) 0.060(3) 0.120(5) 0.000(3) 0.021(3) 0.004(2)
C11 0.074(4) 0.096(5) 0.137(6) 0.012(4) 0.053(4) -0.002(4)
C12 0.097(5) 0.089(5) 0.124(6) 0.047(4) 0.049(4) -0.003(4)
C13 0.082(4) 0.051(3) 0.100(4) 0.024(3) 0.028(3) -0.001(3)
C14 0.039(2) 0.038(2) 0.055(2) -0.0016(18) 0.0025(17) 0.0029(17)
C15 0.062(3) 0.050(3) 0.062(3) 0.000(2) 0.002(2) 0.012(2)
C16 0.060(3) 0.063(3) 0.063(3) -0.009(2) 0.009(2) 0.016(2)
C17 0.047(2) 0.068(4) 0.052(2) 0.007(2) -0.0015(16) 0.007(2)
C18 0.058(3) 0.052(3) 0.068(3) 0.002(2) -0.003(2) 0.015(2)
C19 0.061(3) 0.050(3) 0.058(3) -0.002(2) 0.004(2) 0.010(2)
C20 0.054(2) 0.040(2) 0.058(2) 0.0038(18) -0.0036(18) 0.0003(18)
C21 0.073(3) 0.059(3) 0.076(3) -0.010(3) -0.026(2) 0.001(3)

loop_
_atom_type_symbol
_atom_type_description
_atom_type_scat_dispersion_real
_atom_type_scat_dispersion_imag
_atom_type_scat_source
C C 0.0033 0.0016 'International Tables Vol C Tables 4.2.6.8 and 6.1.1.4'
H H 0.0000 0.0000 'International Tables Vol C Tables 4.2.6.8 and 6.1.1.4'
O O 0.0106 0.0060 'International Tables Vol C Tables 4.2.6.8 and 6.1.1.4'
Br Br -0.2901 2.4595 'International Tables Vol C Tables 4.2.6.8 and 6.1.1.4'

loop_
_geom_angle_atom_site_label_1
_geom_angle_atom_site_label_2
_geom_angle_atom_site_label_3
_geom_angle
C1 O2 C5 121.3(3)
C6 O4 C7 115.4(5)
O1 C1 O2 116.6(4)
O1 C1 C2 125.8(4)
O2 C1 C2 117.2(3)
C1 C2 C8 113.9(4)
C1 C2 C3 110.9(3)
C8 C2 C3 107.9(3)
C1 C2 C20 103.6(3)
C8 C2 C20 112.5(3)
C3 C2 C20 107.9(3)
C4 C3 C14 110.1(3)
C4 C3 C2 109.5(3)
C14 C3 C2 114.6(3)
C4 C3 H3 107.5
C14 C3 H3 107.5
C2 C3 H3 107.5
C5 C4 C3 121.5(4)
C5 C4 H4 119.2
C3 C4 H4 119.2
C4 C5 O2 123.2(4)
C4 C5 C6 126.2(4)
O2 C5 C6 110.6(4)
O3 C6 O4 125.1(5)
O3 C6 C5 126.5(5)
O4 C6 C5 108.4(4)
O4 C7 H7A 109.5
O4 C7 H7B 109.5
H7A C7 H7B 109.5
O4 C7 H7C 109.5
H7A C7 H7C 109.5
H7B C7 H7C 109.5
C13 C8 C9 117.0(4)
C13 C8 C2 124.3(5)
C9 C8 C2 118.3(4)
C10 C9 C8 122.7(5)
C10 C9 H9 118.6
C8 C9 H9 118.6
C9 C10 C11 118.6(5)
C9 C10 H10 120.7
C11 C10 H10 120.7
C12 C11 C10 120.2(6)
C12 C11 H11 119.9
C10 C11 H11 119.9
C11 C12 C13 120.6(6)
C11 C12 H12 119.7
C13 C12 H12 119.7
C12 C13 C8 120.7(5)
C12 C13 H13 119.6
C8 C13 H13 119.6
C19 C14 C15 117.8(4)
C19 C14 C3 122.6(4)
C15 C14 C3 119.6(4)
C16 C15 C14 120.9(4)
C16 C15 H15 119.6
C14 C15 H15 119.6
C17 C16 C15 119.7(5)
C17 C16 H16 120.2
C15 C16 H16 120.2
C16 C17 C18 120.9(4)
C16 C17 Br1 118.9(4)
C18 C17 Br1 120.2(4)
C17 C18 C19 118.8(4)
C17 C18 H18 120.6
C19 C18 H18 120.6
C14 C19 C18 121.9(4)
C14 C19 H19 119.1
C18 C19 H19 119.1
C21 C20 C2 114.9(4)
C21 C20 H20A 108.5
C2 C20 H20A 108.5
C21 C20 H20B 108.5
C2 C20 H20B 108.5
H20A C20 H20B 107.5
C20 C21 H21A 109.5
C20 C21 H21B 109.5
H21A C21 H21B 109.5
C20 C21 H21C 109.5
H21A C21 H21C 109.5
H21B C21 H21C 109.5

loop_
_geom_bond_atom_site_label_1
_geom_bond_atom_site_label_2
_geom_bond_distance
Br1 C17 1.895(4)
O1 C1 1.183(5)
O2 C1 1.359(5)
O2 C5 1.387(6)
O3 C6 1.178(6)
O4 C6 1.345(7)
O4 C7 1.437(6)
C1 C2 1.522(6)
C2 C8 1.527(5)
C2 C3 1.552(5)
C2 C20 1.555(6)
C3 C4 1.504(6)
C3 C14 1.513(6)
C3 H3 0.9800
C4 C5 1.296(6)
C4 H4 0.9300
C5 C6 1.486(7)
C7 H7A 0.9600
C7 H7B 0.9600
C7 H7C 0.9600
C8 C13 1.383(7)
C8 C9 1.392(7)
C9 C10 1.369(7)
C9 H9 0.9300
C10 C11 1.379(9)
C10 H10 0.9300
C11 C12 1.365(10)
C11 H11 0.9300
C12 C13 1.379(9)
C12 H12 0.9300
C13 H13 0.9300
C14 C19 1.368(6)
C14 C15 1.388(6)
C15 C16 1.370(6)
C15 H15 0.9300
C16 C17 1.363(7)
C16 H16 0.9300
C17 C18 1.365(7)
C18 C19 1.377(7)
C18 H18 0.9300
C19 H19 0.9300
C20 C21 1.512(6)
C20 H20A 0.9700
C20 H20B 0.9700
C21 H21A 0.9600
C21 H21B 0.9600
C21 H21C 0.9600

loop_
_geom_torsion_atom_site_label_1
_geom_torsion_atom_site_label_2
_geom_torsion_atom_site_label_3
_geom_torsion_atom_site_label_4
_geom_torsion
C5 O2 C1 O1 176.0(4)
C5 O2 C1 C2 -10.4(6)
O1 C1 C2 C8 -26.9(6)
O2 C1 C2 C8 160.2(3)
O1 C1 C2 C3 -148.8(5)
O2 C1 C2 C3 38.2(5)
O1 C1 C2 C20 95.6(5)
O2 C1 C2 C20 -77.3(4)
C1 C2 C3 C4 -44.7(4)
C8 C2 C3 C4 -170.1(4)
C20 C2 C3 C4 68.1(4)
C1 C2 C3 C14 79.4(4)
C8 C2 C3 C14 -45.9(5)
C20 C2 C3 C14 -167.7(3)
C14 C3 C4 C5 -98.6(5)
C2 C3 C4 C5 28.1(6)
C3 C4 C5 O2 0.3(7)
C3 C4 C5 C6 179.3(4)
C1 O2 C5 C4 -10.8(6)
C1 O2 C5 C6 170.0(4)
C7 O4 C6 O3 -1.9(8)
C7 O4 C6 C5 178.0(5)
C4 C5 C6 O3 170.8(5)
O2 C5 C6 O3 -10.1(7)
C4 C5 C6 O4 -9.1(6)
O2 C5 C6 O4 170.0(4)
C1 C2 C8 C13 -24.5(6)
C3 C2 C8 C13 99.1(6)
C20 C2 C8 C13 -142.1(5)
C1 C2 C8 C9 163.2(4)
C3 C2 C8 C9 -73.2(5)
C20 C2 C8 C9 45.7(5)
C13 C8 C9 C10 0.4(8)
C2 C8 C9 C10 173.2(5)
C8 C9 C10 C11 -1.4(9)
C9 C10 C11 C12 3.5(11)
C10 C11 C12 C13 -4.7(13)
C11 C12 C13 C8 3.7(12)
C9 C8 C13 C12 -1.5(9)
C2 C8 C13 C12 -173.9(6)
C4 C3 C14 C19 49.9(5)
C2 C3 C14 C19 -73.9(5)
C4 C3 C14 C15 -130.7(4)
C2 C3 C14 C15 105.4(5)
C19 C14 C15 C16 1.8(7)
C3 C14 C15 C16 -177.6(4)
C14 C15 C16 C17 0.2(7)
C15 C16 C17 C18 -0.9(8)
C15 C16 C17 Br1 179.7(4)
C16 C17 C18 C19 -0.4(7)
Br1 C17 C18 C19 178.9(4)
C15 C14 C19 C18 -3.2(7)
C3 C14 C19 C18 176.1(4)
C17 C18 C19 C14 2.6(7)
C1 C2 C20 C21 -63.1(4)
C8 C2 C20 C21 60.4(5)
C3 C2 C20 C21 179.3(4)
